data_4335480
loop_
_publ_author_name
'Miki Matsumoto'
'Yoshiki Ozawa'
'Atsushi Yagasaki'
'Yang Zhe'

_publ_contact_author_address
;Department of Chemistry
Kwansei Gakuin University
Sanda
669-1337
Japan
;
_publ_contact_author_email yagasaki@kwansei.ac.jp
_publ_contact_author_fax 81(79)5658397
_publ_contact_author_name 'Yagasaki, Atsushi'
_publ_contact_author_phone 81(79)5658396
_publ_section_title
;
 Decatantalate-The Last Member of the Group 5 Decametalate Family
;
_journal_name_full 'Inorganic Chemistry'
_journal_page_first 7825
_journal_page_last 7827
_journal_paper_doi 10.1021/ic400864e
_journal_volume 52
_journal_year 2013
_chemical_formula_moiety '{(C4 H9)4 N}6 [Ta10 O28], 6(H2 O)'
_chemical_formula_sum 'C96 H228 N6 O34 Ta10'
_chemical_formula_weight 3820.34
_chemical_name_systematic
;
 hexakis(tetrabutylammonium)decatantalate, hexahydrate
;
_space_group_IT_number 14
_symmetry_cell_setting monoclinic
_symmetry_Int_Tables_number 14
_symmetry_space_group_name_Hall '-P 2yn'
_symmetry_space_group_name_H-M 'P 1 21/n 1'
_atom_sites_solution_hydrogens geom
_atom_sites_solution_primary direct
_atom_sites_solution_secondary difmap
_audit_creation_method SHELXL-97
_cell_angle_alpha 90.00
_cell_angle_beta 95.1390(10)
_cell_angle_gamma 90.00
_cell_formula_units_Z 2
_cell_length_a 15.5165(3)
_cell_length_b 19.4161(4)
_cell_length_c 21.6413(5)
_cell_measurement_temperature 150(1)
_cell_volume 6493.7(2)
_computing_cell_refinement 'Rapid Auto (Rigaku, 2006)'
_computing_data_collection 'Rapid Auto (Rigaku, 2006)'
_computing_data_reduction 'Rapid Auto (Rigaku, 2006), SORTAV (Blessing, 1995)'
_computing_molecular_graphics 'PLATON (Spek, 2009)'
_computing_publication_material 'WinGX publication routines (Farrugia, 1999)'
_computing_structure_refinement 'SHELXL-97 (Sheldrick, 2008)'
_computing_structure_solution 'SHELXS-97 (Sheldrick, 2008)'
_diffrn_ambient_temperature 150(1)
_diffrn_detector_area_resol_mean 10
_diffrn_measured_fraction_theta_full 0.997
_diffrn_measured_fraction_theta_max 0.997
_diffrn_measurement_device_type 'RIGAKU R-AXIS RAPID'
_diffrn_measurement_method '\w oscillatin'
_diffrn_radiation_monochromator graphite
_diffrn_radiation_source 'fine-focus sealed tube'
_diffrn_radiation_type MoK\a
_diffrn_radiation_wavelength 0.71073
_diffrn_reflns_av_R_equivalents 0.1160
_diffrn_reflns_av_sigmaI/netI 0.0843
_diffrn_reflns_limit_h_max 20
_diffrn_reflns_limit_h_min -20
_diffrn_reflns_limit_k_max 25
_diffrn_reflns_limit_k_min -25
_diffrn_reflns_limit_l_max 28
_diffrn_reflns_limit_l_min -28
_diffrn_reflns_number 94242
_diffrn_reflns_theta_full 27.51
_diffrn_reflns_theta_max 27.51
_diffrn_reflns_theta_min 3.02
_exptl_absorpt_coefficient_mu 8.453
_exptl_absorpt_correction_T_max 1.0000
_exptl_absorpt_correction_T_min 0.5895
_exptl_absorpt_correction_type multi-scan
_exptl_absorpt_process_details 'ABSCOR (Rigaku, 1995)'
_exptl_crystal_colour colourless
_exptl_crystal_density_diffrn 1.954
_exptl_crystal_description block
_exptl_crystal_F_000 3696
_exptl_crystal_size_max 0.30
_exptl_crystal_size_mid 0.10
_exptl_crystal_size_min 0.10
_refine_diff_density_max 2.035
_refine_diff_density_min -3.501
_refine_diff_density_rms 0.287
_refine_ls_extinction_method none
_refine_ls_goodness_of_fit_ref 1.061
_refine_ls_hydrogen_treatment constr
_refine_ls_matrix_type full
_refine_ls_number_parameters 657
_refine_ls_number_reflns 14900
_refine_ls_number_restraints 0
_refine_ls_restrained_S_all 1.061
_refine_ls_R_factor_all 0.0874
_refine_ls_R_factor_gt 0.0555
_refine_ls_shift/su_max 0.002
_refine_ls_shift/su_mean 0.000
_refine_ls_structure_factor_coef Fsqd
_refine_ls_weighting_details 'calc w=1/[\s^2^(Fo^2^)+(0.0723P)^2^+0.0000P] where P=(Fo^2^+2Fc^2^)/3'
_refine_ls_weighting_scheme calc
_refine_ls_wR_factor_gt 0.1261
_refine_ls_wR_factor_ref 0.1487
_reflns_number_gt 10295
_reflns_number_total 14900
_reflns_threshold_expression >2sigma(I)
_cod_data_source_file ic400864e_si_001_2.cif
_cod_data_source_block ya1212_150k
_cod_original_sg_symbol_H-M 'P 21/n'
_cod_database_code 4335480

loop_
_symmetry_equiv_pos_as_xyz
'x, y, z'
'-x+1/2, y+1/2, -z+1/2'
'-x, -y, -z'
'x-1/2, -y-1/2, z-1/2'

loop_
_atom_site_label
_atom_site_type_symbol
_atom_site_fract_x
_atom_site_fract_y
_atom_site_fract_z
_atom_site_U_iso_or_equiv
_atom_site_adp_type
_atom_site_occupancy
_atom_site_symmetry_multiplicity
_atom_site_calc_flag
_atom_site_refinement_flags
_atom_site_disorder_assembly
_atom_site_disorder_group
Ta1A Ta 0.09207(2) 0.019916(17) 0.545878(18) 0.02658(10) Uani 1 1 d . . .
Ta2A Ta 0.01188(2) -0.054327(19) 0.665546(19) 0.03085(11) Uani 1 1 d . . .
Ta2B Ta 0.17280(2) 0.093385(19) 0.426002(19) 0.03127(11) Uani 1 1 d . . .
Ta3A Ta -0.10313(2) 0.070818(18) 0.587726(18) 0.02904(11) Uani 1 1 d . . .
Ta3B Ta -0.02304(2) 0.145626(18) 0.466350(18) 0.02873(11) Uani 1 1 d . . .
OA1 O -0.0330(4) -0.0309(3) 0.5490(3) 0.0291(14) Uani 1 1 d . . .
OB1 O 0.0170(4) 0.1026(3) 0.5552(3) 0.0266(13) Uani 1 1 d . . .
OB2 O 0.1187(4) -0.0731(3) 0.5113(3) 0.0267(14) Uani 1 1 d . . .
OC1 O -0.0427(4) 0.0380(3) 0.6623(3) 0.0351(15) Uani 1 1 d . . .
OC2 O -0.1952(4) 0.0053(3) 0.5867(3) 0.0313(14) Uani 1 1 d . . .
OC3 O 0.0965(4) 0.1666(3) 0.4562(3) 0.0339(15) Uani 1 1 d . . .
OC4 O -0.0574(4) 0.1339(3) 0.3796(3) 0.0349(15) Uani 1 1 d . . .
OD1 O 0.1032(4) 0.0963(3) 0.3465(3) 0.0347(15) Uani 1 1 d . . .
OE1 O 0.1142(4) -0.0022(3) 0.6290(3) 0.0314(14) Uani 1 1 d . . .
OE2 O 0.1869(4) 0.0661(3) 0.5200(3) 0.0323(15) Uani 1 1 d . . .
OF1 O -0.1511(4) 0.1484(3) 0.6101(3) 0.0365(16) Uani 1 1 d . . .
OF2 O -0.0684(4) 0.2248(3) 0.4862(3) 0.0319(15) Uani 1 1 d . . .
OG1 O 0.0491(4) -0.0701(3) 0.7427(3) 0.0383(16) Uani 1 1 d . . .
OG2 O 0.2689(4) 0.1385(3) 0.4144(3) 0.0435(18) Uani 1 1 d . . .
OW1 O 0.2099(5) 0.2784(4) 0.4335(3) 0.055(2) Uani 1 1 d . . .
OW2 O 0.1317(6) -0.1925(4) 0.7474(4) 0.070(3) Uani 1 1 d . . .
OW3 O -0.1876(5) 0.2759(4) 0.5654(4) 0.061(2) Uani 1 1 d . . .
N1 N 0.3400(5) -0.1444(4) 0.5716(4) 0.0321(18) Uani 1 1 d . . .
C1 C 0.3244(6) -0.0757(5) 0.6032(5) 0.040(2) Uani 1 1 d . . .
H1A H 0.3750 -0.0458 0.5983 0.048 Uiso 1 1 calc R . .
H1B H 0.2737 -0.0536 0.5802 0.048 Uiso 1 1 calc R . .
C2 C 0.3090(7) -0.0760(5) 0.6709(5) 0.047(3) Uani 1 1 d . . .
H2A H 0.3533 -0.1048 0.6943 0.056 Uiso 1 1 calc R . .
H2B H 0.2514 -0.0959 0.6761 0.056 Uiso 1 1 calc R . .
C3 C 0.3135(7) -0.0018(5) 0.6962(5) 0.046(3) Uani 1 1 d . . .
H3A H 0.3727 0.0163 0.6932 0.055 Uiso 1 1 calc R . .
H3B H 0.2730 0.0273 0.6697 0.055 Uiso 1 1 calc R . .
C4 C 0.2915(8) 0.0044(6) 0.7632(6) 0.062(3) Uani 1 1 d . . .
H4A H 0.2958 0.0527 0.7762 0.093 Uiso 1 1 calc R . .
H4B H 0.3322 -0.0234 0.7901 0.093 Uiso 1 1 calc R . .
H4C H 0.2325 -0.0123 0.7665 0.093 Uiso 1 1 calc R . .
C5 C 0.2698(6) -0.1980(5) 0.5823(5) 0.045(3) Uani 1 1 d . . .
H5A H 0.2135 -0.1737 0.5804 0.053 Uiso 1 1 calc R . .
H5B H 0.2668 -0.2309 0.5472 0.053 Uiso 1 1 calc R . .
C6 C 0.2787(6) -0.2387(5) 0.6409(5) 0.044(3) Uani 1 1 d . . .
H6A H 0.2703 -0.2084 0.6766 0.053 Uiso 1 1 calc R . .
H6B H 0.3374 -0.2590 0.6471 0.053 Uiso 1 1 calc R . .
C7 C 0.2104(7) -0.2963(5) 0.6366(5) 0.050(3) Uani 1 1 d . . .
H7A H 0.1540 -0.2767 0.6203 0.061 Uiso 1 1 calc R . .
H7B H 0.2041 -0.3142 0.6788 0.061 Uiso 1 1 calc R . .
C8 C 0.2333(9) -0.3567(6) 0.5945(6) 0.066(4) Uani 1 1 d . . .
H8A H 0.1875 -0.3915 0.5934 0.099 Uiso 1 1 calc R . .
H8B H 0.2883 -0.3773 0.6110 0.099 Uiso 1 1 calc R . .
H8C H 0.2387 -0.3396 0.5524 0.099 Uiso 1 1 calc R . .
C9 C 0.4300(6) -0.1707(5) 0.5936(5) 0.043(3) Uani 1 1 d . . .
H9A H 0.4727 -0.1343 0.5867 0.052 Uiso 1 1 calc R . .
H9B H 0.4325 -0.1794 0.6388 0.052 Uiso 1 1 calc R . .
C10 C 0.4556(6) -0.2360(5) 0.5615(5) 0.043(3) Uani 1 1 d . . .
H10A H 0.4614 -0.2263 0.5171 0.052 Uiso 1 1 calc R . .
H10B H 0.4099 -0.2713 0.5639 0.052 Uiso 1 1 calc R . .
C11 C 0.5413(7) -0.2633(5) 0.5922(5) 0.043(3) Uani 1 1 d . . .
H11A H 0.5356 -0.2722 0.6367 0.052 Uiso 1 1 calc R . .
H11B H 0.5869 -0.2281 0.5893 0.052 Uiso 1 1 calc R . .
C12 C 0.5684(7) -0.3310(6) 0.5605(6) 0.061(3) Uani 1 1 d . . .
H12A H 0.6237 -0.3473 0.5808 0.091 Uiso 1 1 calc R . .
H12B H 0.5747 -0.3222 0.5165 0.091 Uiso 1 1 calc R . .
H12C H 0.5240 -0.3663 0.5641 0.091 Uiso 1 1 calc R . .
C13 C 0.3312(7) -0.1310(6) 0.5014(5) 0.046(3) Uani 1 1 d . . .
H13A H 0.3449 -0.1741 0.4800 0.056 Uiso 1 1 calc R . .
H13B H 0.2700 -0.1196 0.4886 0.056 Uiso 1 1 calc R . .
C14 C 0.3873(6) -0.0742(5) 0.4793(5) 0.042(3) Uani 1 1 d . . .
H14A H 0.4476 -0.0797 0.4979 0.050 Uiso 1 1 calc R . .
H14B H 0.3656 -0.0288 0.4917 0.050 Uiso 1 1 calc R . .
C15 C 0.3845(7) -0.0788(5) 0.4090(5) 0.042(2) Uani 1 1 d . . .
H15A H 0.3234 -0.0782 0.3913 0.050 Uiso 1 1 calc R . .
H15B H 0.4102 -0.1232 0.3974 0.050 Uiso 1 1 calc R . .
C16 C 0.4329(9) -0.0200(6) 0.3807(6) 0.069(4) Uani 1 1 d . . .
H16A H 0.4294 -0.0255 0.3355 0.104 Uiso 1 1 calc R . .
H16B H 0.4937 -0.0207 0.3975 0.104 Uiso 1 1 calc R . .
H16C H 0.4068 0.0240 0.3910 0.104 Uiso 1 1 calc R . .
N2 N 0.1638(6) 0.2888(4) 0.6147(4) 0.044(2) Uani 1 1 d . . .
C17 C 0.0950(7) 0.3086(6) 0.5648(5) 0.052(3) Uani 1 1 d . . .
H17A H 0.0607 0.2669 0.5527 0.063 Uiso 1 1 calc R . .
H17B H 0.1236 0.3237 0.5280 0.063 Uiso 1 1 calc R . .
C18 C 0.0317(8) 0.3661(6) 0.5815(6) 0.061(3) Uani 1 1 d . . .
H18A H -0.0082 0.3476 0.6106 0.074 Uiso 1 1 calc R . .
H18B H 0.0650 0.4043 0.6026 0.074 Uiso 1 1 calc R . .
C19 C -0.0192(8) 0.3931(6) 0.5252(6) 0.059(3) Uani 1 1 d . . .
H19A H -0.0441 0.3538 0.5005 0.071 Uiso 1 1 calc R . .
H19B H 0.0200 0.4183 0.4995 0.071 Uiso 1 1 calc R . .
C20 C -0.0930(8) 0.4416(6) 0.5404(7) 0.067(4) Uani 1 1 d . . .
H20A H -0.1246 0.4572 0.5017 0.101 Uiso 1 1 calc R . .
H20B H -0.0687 0.4815 0.5636 0.101 Uiso 1 1 calc R . .
H20C H -0.1325 0.4169 0.5654 0.101 Uiso 1 1 calc R . .
C21 C 0.1250(7) 0.2695(5) 0.6734(5) 0.044(3) Uani 1 1 d . . .
H21A H 0.0984 0.3111 0.6900 0.053 Uiso 1 1 calc R . .
H21B H 0.1724 0.2548 0.7043 0.053 Uiso 1 1 calc R . .
C22 C 0.0569(7) 0.2124(6) 0.6675(5) 0.052(3) Uani 1 1 d . . .
H22A H 0.0050 0.2292 0.6419 0.062 Uiso 1 1 calc R . .
H22B H 0.0801 0.1724 0.6459 0.062 Uiso 1 1 calc R . .
C23 C 0.0309(7) 0.1895(6) 0.7299(5) 0.053(3) Uani 1 1 d . . .
H23A H -0.0274 0.1685 0.7245 0.064 Uiso 1 1 calc R . .
H23B H 0.0278 0.2302 0.7572 0.064 Uiso 1 1 calc R . .
C24 C 0.0945(9) 0.1379(6) 0.7608(6) 0.074(4) Uani 1 1 d . . .
H24A H 0.0754 0.1241 0.8009 0.110 Uiso 1 1 calc R . .
H24B H 0.1520 0.1589 0.7672 0.110 Uiso 1 1 calc R . .
H24C H 0.0971 0.0972 0.7341 0.110 Uiso 1 1 calc R . .
C25 C 0.2144(8) 0.2274(6) 0.5891(5) 0.055(3) Uani 1 1 d . . .
H25A H 0.1726 0.1909 0.5749 0.066 Uiso 1 1 calc R . .
H25B H 0.2430 0.2433 0.5526 0.066 Uiso 1 1 calc R . .
C26 C 0.2832(8) 0.1962(6) 0.6366(6) 0.061(3) Uani 1 1 d . . .
H26A H 0.3155 0.2335 0.6596 0.074 Uiso 1 1 calc R . .
H26B H 0.2547 0.1678 0.6668 0.074 Uiso 1 1 calc R . .
C27 C 0.3463(8) 0.1513(6) 0.6031(6) 0.058(3) Uani 1 1 d . . .
H27A H 0.3856 0.1281 0.6352 0.070 Uiso 1 1 calc R . .
H27B H 0.3122 0.1149 0.5801 0.070 Uiso 1 1 calc R . .
C28 C 0.4013(10) 0.1862(10) 0.5584(9) 0.140(9) Uani 1 1 d . . .
H28A H 0.4378 0.1518 0.5402 0.209 Uiso 1 1 calc R . .
H28B H 0.4381 0.2209 0.5805 0.209 Uiso 1 1 calc R . .
H28C H 0.3639 0.2084 0.5254 0.209 Uiso 1 1 calc R . .
C29 C 0.2252(7) 0.3495(5) 0.6311(5) 0.049(3) Uani 1 1 d . . .
H29A H 0.1911 0.3866 0.6487 0.059 Uiso 1 1 calc R . .
H29B H 0.2688 0.3341 0.6645 0.059 Uiso 1 1 calc R . .
C30 C 0.2733(10) 0.3805(6) 0.5795(6) 0.076(5) Uani 1 1 d . . .
H30A H 0.3136 0.3458 0.5651 0.092 Uiso 1 1 calc R . .
H30B H 0.2311 0.3924 0.5441 0.092 Uiso 1 1 calc R . .
C31 C 0.3225(8) 0.4429(6) 0.5998(7) 0.066(4) Uani 1 1 d . . .
H31A H 0.3669 0.4302 0.6336 0.079 Uiso 1 1 calc R . .
H31B H 0.2826 0.4763 0.6168 0.079 Uiso 1 1 calc R . .
C32 C 0.3667(9) 0.4775(7) 0.5480(7) 0.082(4) Uani 1 1 d . . .
H32A H 0.3980 0.5183 0.5644 0.123 Uiso 1 1 calc R . .
H32B H 0.3230 0.4912 0.5148 0.123 Uiso 1 1 calc R . .
H32C H 0.4075 0.4452 0.5316 0.123 Uiso 1 1 calc R . .
N3 N 0.1884(5) 0.2513(4) 0.2391(4) 0.0377(19) Uani 1 1 d . . .
C33 C 0.1179(7) 0.2658(5) 0.2834(5) 0.048(3) Uani 1 1 d . . .
H33A H 0.1457 0.2863 0.3221 0.057 Uiso 1 1 calc R . .
H33B H 0.0920 0.2213 0.2945 0.057 Uiso 1 1 calc R . .
C34 C 0.0437(9) 0.3147(7) 0.2566(7) 0.072(4) Uani 1 1 d . . .
H34A H 0.0692 0.3546 0.2362 0.087 Uiso 1 1 calc R . .
H34B H 0.0058 0.2898 0.2248 0.087 Uiso 1 1 calc R . .
C35 C -0.0096(12) 0.3403(9) 0.3067(9) 0.114(7) Uani 1 1 d . . .
H35A H -0.0668 0.3553 0.2874 0.137 Uiso 1 1 calc R . .
H35B H -0.0196 0.3015 0.3350 0.137 Uiso 1 1 calc R . .
C36 C 0.0276(15) 0.3944(12) 0.3416(10) 0.157(10) Uani 1 1 d . . .
H36A H -0.0113 0.4086 0.3726 0.235 Uiso 1 1 calc R . .
H36B H 0.0372 0.4333 0.3142 0.235 Uiso 1 1 calc R . .
H36C H 0.0830 0.3795 0.3626 0.235 Uiso 1 1 calc R . .
C37 C 0.2474(6) 0.1976(5) 0.2726(5) 0.041(2) Uani 1 1 d . . .
H37A H 0.2704 0.2165 0.3132 0.049 Uiso 1 1 calc R . .
H37B H 0.2124 0.1565 0.2807 0.049 Uiso 1 1 calc R . .
C38 C 0.3232(7) 0.1751(5) 0.2373(5) 0.046(3) Uani 1 1 d . . .
H38A H 0.3015 0.1565 0.1962 0.055 Uiso 1 1 calc R . .
H38B H 0.3606 0.2153 0.2305 0.055 Uiso 1 1 calc R . .
C39 C 0.3748(7) 0.1207(6) 0.2739(6) 0.056(3) Uani 1 1 d . . .
H39A H 0.3362 0.0816 0.2815 0.067 Uiso 1 1 calc R . .
H39B H 0.3962 0.1401 0.3147 0.067 Uiso 1 1 calc R . .
C40 C 0.4521(8) 0.0937(6) 0.2417(7) 0.072(4) Uani 1 1 d . . .
H40A H 0.4827 0.0587 0.2679 0.108 Uiso 1 1 calc R . .
H40B H 0.4915 0.1318 0.2350 0.108 Uiso 1 1 calc R . .
H40C H 0.4314 0.0733 0.2017 0.108 Uiso 1 1 calc R . .
C41 C 0.1497(7) 0.2260(5) 0.1764(5) 0.047(3) Uani 1 1 d . . .
H41A H 0.1970 0.2205 0.1490 0.056 Uiso 1 1 calc R . .
H41B H 0.1100 0.2619 0.1579 0.056 Uiso 1 1 calc R . .
C42 C 0.0992(9) 0.1570(7) 0.1774(6) 0.071(4) Uani 1 1 d . . .
H42A H 0.1384 0.1201 0.1944 0.085 Uiso 1 1 calc R . .
H42B H 0.0515 0.1616 0.2046 0.085 Uiso 1 1 calc R . .
C43 C 0.0629(10) 0.1379(8) 0.1131(7) 0.083(5) Uani 1 1 d . . .
H43A H 0.0228 0.0986 0.1159 0.100 Uiso 1 1 calc R . .
H43B H 0.0289 0.1773 0.0950 0.100 Uiso 1 1 calc R . .
C44 C 0.1254(12) 0.1200(10) 0.0729(9) 0.121(7) Uani 1 1 d . . .
H44A H 0.0968 0.1091 0.0318 0.181 Uiso 1 1 calc R . .
H44B H 0.1578 0.0796 0.0893 0.181 Uiso 1 1 calc R . .
H44C H 0.1653 0.1586 0.0694 0.181 Uiso 1 1 calc R . .
C45 C 0.2362(7) 0.3182(5) 0.2266(5) 0.045(3) Uani 1 1 d . . .
H45A H 0.1940 0.3518 0.2072 0.053 Uiso 1 1 calc R . .
H45B H 0.2790 0.3086 0.1965 0.053 Uiso 1 1 calc R . .
C46 C 0.2834(7) 0.3513(5) 0.2846(5) 0.046(3) Uani 1 1 d . B .
H46A H 0.2422 0.3578 0.3165 0.055 Uiso 1 1 calc R . .
H46B H 0.3302 0.3204 0.3019 0.055 Uiso 1 1 calc R . .
C47 C 0.3213(9) 0.4201(6) 0.2689(7) 0.071(4) Uani 1 1 d . . .
H47A H 0.3630 0.4330 0.3043 0.086 Uiso 0.50 1 calc PR A 1
H47B H 0.3554 0.4123 0.2330 0.086 Uiso 0.50 1 calc PR A 1
H47C H 0.3558 0.4114 0.2333 0.086 Uiso 0.50 1 d PR A 2
H47D H 0.2717 0.4489 0.2527 0.086 Uiso 0.50 1 d PR A 2
C48A C 0.2727(17) 0.4739(13) 0.2558(13) 0.068(7) Uiso 0.50 1 d P B 1
H48A H 0.3092 0.5132 0.2468 0.102 Uiso 0.50 1 calc PR B 1
H48B H 0.2400 0.4849 0.2912 0.102 Uiso 0.50 1 calc PR B 1
H48C H 0.2323 0.4641 0.2194 0.102 Uiso 0.50 1 calc PR B 1
C48B C 0.374(2) 0.4631(16) 0.3107(16) 0.098(10) Uiso 0.50 1 d P B 2
H48D H 0.3754 0.5098 0.2937 0.146 Uiso 0.50 1 calc PR B 2
H48E H 0.4327 0.4445 0.3162 0.146 Uiso 0.50 1 calc PR B 2
H48F H 0.3494 0.4645 0.3509 0.146 Uiso 0.50 1 calc PR B 2

loop_
_atom_site_aniso_label
_atom_site_aniso_U_11
_atom_site_aniso_U_22
_atom_site_aniso_U_33
_atom_site_aniso_U_23
_atom_site_aniso_U_13
_atom_site_aniso_U_12
Ta1A 0.0294(2) 0.02355(19) 0.0273(2) -0.00066(15) 0.00572(17) 0.00037(13)
Ta2A 0.0375(2) 0.0288(2) 0.0270(2) 0.00167(16) 0.00675(18) 0.00139(15)
Ta2B 0.0338(2) 0.0286(2) 0.0327(2) 0.00161(16) 0.00998(18) -0.00172(15)
Ta3A 0.0334(2) 0.0262(2) 0.0287(2) -0.00118(15) 0.00905(17) 0.00263(14)
Ta3B 0.0339(2) 0.02249(19) 0.0306(2) 0.00039(15) 0.00724(17) 0.00108(14)
OA1 0.027(3) 0.027(3) 0.035(4) -0.003(3) 0.011(3) 0.003(2)
OB1 0.030(3) 0.023(3) 0.027(4) 0.002(3) 0.007(3) 0.002(2)
OB2 0.030(3) 0.025(3) 0.026(4) 0.001(2) 0.010(3) 0.002(2)
OC1 0.036(4) 0.034(4) 0.038(4) -0.008(3) 0.014(3) 0.002(3)
OC2 0.038(4) 0.033(3) 0.025(4) -0.004(3) 0.009(3) 0.002(3)
OC3 0.039(4) 0.029(3) 0.035(4) 0.002(3) 0.006(3) 0.003(3)
OC4 0.043(4) 0.026(3) 0.037(4) 0.006(3) 0.011(3) 0.005(3)
OD1 0.045(4) 0.028(3) 0.032(4) -0.003(3) 0.010(3) -0.003(3)
OE1 0.029(3) 0.029(3) 0.036(4) -0.005(3) 0.002(3) -0.001(3)
OE2 0.032(3) 0.025(3) 0.041(4) -0.002(3) 0.005(3) -0.001(2)
OF1 0.037(4) 0.036(4) 0.037(4) -0.004(3) 0.010(3) 0.005(3)
OF2 0.032(3) 0.028(3) 0.037(4) -0.001(3) 0.011(3) 0.003(3)
OG1 0.040(4) 0.039(4) 0.035(4) 0.001(3) -0.003(3) -0.006(3)
OG2 0.046(4) 0.039(4) 0.047(5) 0.009(3) 0.013(4) 0.001(3)
OW1 0.080(6) 0.043(4) 0.044(5) -0.001(4) 0.016(4) -0.011(4)
OW2 0.088(7) 0.054(5) 0.067(6) 0.009(4) -0.001(5) 0.017(4)
OW3 0.071(5) 0.045(4) 0.072(6) 0.011(4) 0.025(5) 0.018(4)
N1 0.028(4) 0.035(4) 0.034(5) 0.003(3) 0.005(4) 0.001(3)
C1 0.032(5) 0.037(6) 0.049(7) 0.004(5) 0.001(5) 0.003(4)
C2 0.048(6) 0.041(6) 0.053(8) 0.002(5) 0.008(6) 0.000(5)
C3 0.043(6) 0.037(6) 0.061(8) 0.001(5) 0.020(5) 0.006(4)
C4 0.091(9) 0.039(6) 0.060(9) -0.005(6) 0.025(7) 0.013(6)
C5 0.039(6) 0.045(6) 0.050(7) 0.004(5) 0.004(5) -0.008(4)
C6 0.035(6) 0.049(6) 0.047(7) 0.015(5) 0.004(5) -0.005(4)
C7 0.058(7) 0.037(6) 0.058(8) 0.021(5) 0.010(6) 0.001(5)
C8 0.081(9) 0.050(8) 0.067(10) 0.000(6) 0.012(7) -0.005(6)
C9 0.039(6) 0.047(6) 0.042(7) 0.011(5) 0.002(5) 0.001(5)
C10 0.043(6) 0.049(6) 0.039(7) 0.002(5) 0.015(5) 0.011(5)
C11 0.049(6) 0.050(6) 0.032(6) 0.004(5) 0.008(5) 0.013(5)
C12 0.058(8) 0.068(8) 0.056(8) -0.008(6) 0.007(6) 0.026(6)
C13 0.040(6) 0.051(7) 0.047(7) 0.000(5) 0.003(5) 0.004(5)
C14 0.038(6) 0.039(6) 0.048(7) 0.006(5) 0.004(5) -0.001(4)
C15 0.046(6) 0.044(6) 0.037(7) 0.007(5) 0.011(5) 0.009(4)
C16 0.085(10) 0.072(9) 0.054(9) 0.019(7) 0.022(7) -0.010(7)
N2 0.055(6) 0.049(5) 0.029(5) -0.014(4) 0.005(4) -0.013(4)
C17 0.060(8) 0.059(7) 0.038(7) -0.005(5) 0.011(6) -0.005(6)
C18 0.063(8) 0.062(8) 0.059(9) -0.009(6) 0.008(7) -0.001(6)
C19 0.085(9) 0.040(7) 0.054(8) 0.005(6) 0.012(7) -0.001(6)
C20 0.057(8) 0.054(8) 0.088(11) 0.004(7) -0.009(7) -0.002(6)
C21 0.053(7) 0.047(6) 0.034(6) -0.004(5) 0.008(5) -0.004(5)
C22 0.060(7) 0.059(7) 0.036(7) -0.018(5) 0.006(6) -0.016(6)
C23 0.051(7) 0.058(7) 0.052(8) -0.011(6) 0.009(6) -0.017(5)
C24 0.108(12) 0.059(8) 0.054(9) -0.007(7) 0.010(8) -0.021(8)
C25 0.076(8) 0.043(7) 0.048(8) -0.009(5) 0.020(6) -0.003(6)
C26 0.069(8) 0.061(8) 0.050(8) -0.010(6) -0.018(7) 0.007(6)
C27 0.063(8) 0.058(8) 0.053(8) 0.002(6) -0.003(6) -0.014(6)
C28 0.065(10) 0.18(2) 0.18(2) 0.114(17) 0.028(12) 0.031(11)
C29 0.063(7) 0.042(6) 0.043(7) -0.013(5) 0.017(6) -0.013(5)
C30 0.141(13) 0.050(7) 0.044(8) -0.014(6) 0.043(8) -0.043(8)
C31 0.066(8) 0.063(8) 0.070(10) -0.011(7) 0.019(7) -0.012(6)
C32 0.096(11) 0.058(8) 0.095(12) 0.018(8) 0.037(9) -0.015(7)
N3 0.048(5) 0.031(4) 0.036(5) 0.007(4) 0.012(4) -0.006(4)
C33 0.057(7) 0.040(6) 0.049(7) 0.004(5) 0.024(6) -0.007(5)
C34 0.077(9) 0.073(9) 0.073(10) 0.024(7) 0.040(8) 0.019(7)
C35 0.117(14) 0.101(13) 0.139(18) 0.026(12) 0.093(13) 0.039(11)
C36 0.18(2) 0.16(2) 0.13(2) -0.077(17) 0.075(17) -0.046(18)
C37 0.050(6) 0.035(6) 0.040(6) 0.011(5) 0.013(5) -0.002(4)
C38 0.055(7) 0.044(6) 0.040(7) 0.007(5) 0.011(5) 0.007(5)
C39 0.062(8) 0.050(7) 0.057(8) 0.002(6) 0.017(6) 0.009(5)
C40 0.063(8) 0.066(8) 0.092(11) 0.022(8) 0.037(8) 0.017(6)
C41 0.065(7) 0.042(6) 0.034(6) 0.003(5) 0.013(5) -0.003(5)
C42 0.092(10) 0.063(8) 0.059(9) 0.004(7) 0.010(8) -0.018(7)
C43 0.099(12) 0.085(11) 0.067(11) -0.025(8) 0.016(9) -0.036(9)
C44 0.127(16) 0.136(17) 0.098(15) -0.044(13) 0.000(13) -0.029(13)
C45 0.053(6) 0.031(5) 0.053(7) 0.000(5) 0.021(6) 0.001(4)
C46 0.054(7) 0.032(5) 0.053(7) 0.003(5) 0.012(6) -0.010(4)
C47 0.090(10) 0.055(8) 0.073(10) -0.008(7) 0.028(8) -0.021(7)

loop_
_atom_type_symbol
_atom_type_description
_atom_type_scat_dispersion_real
_atom_type_scat_dispersion_imag
_atom_type_scat_source
C C 0.0033 0.0016 'International Tables Vol C Tables 4.2.6.8 and 6.1.1.4'
H H 0.0000 0.0000 'International Tables Vol C Tables 4.2.6.8 and 6.1.1.4'
N N 0.0061 0.0033 'International Tables Vol C Tables 4.2.6.8 and 6.1.1.4'
O O 0.0106 0.0060 'International Tables Vol C Tables 4.2.6.8 and 6.1.1.4'
Ta Ta -0.7052 6.5227 'International Tables Vol C Tables 4.2.6.8 and 6.1.1.4'

loop_
_geom_angle_atom_site_label_1
_geom_angle_atom_site_label_2
_geom_angle_atom_site_label_3
_geom_angle
_geom_angle_site_symmetry_1
_geom_angle_site_symmetry_3
OE1 Ta1A OE2 108.8(3) . .
OE1 Ta1A OB1 98.4(3) . .
OE2 Ta1A OB1 97.4(2) . .
OE1 Ta1A OB2 97.3(2) . .
OE2 Ta1A OB2 97.3(2) . .
OB1 Ta1A OB2 153.7(2) . .
OE1 Ta1A OA1 164.3(2) . 3_556
OE2 Ta1A OA1 86.9(3) . 3_556
OB1 Ta1A OA1 79.5(2) . 3_556
OB2 Ta1A OA1 79.7(2) . 3_556
OE1 Ta1A OA1 87.3(2) . .
OE2 Ta1A OA1 163.9(3) . .
OB1 Ta1A OA1 80.4(2) . .
OB2 Ta1A OA1 79.5(2) . .
OA1 Ta1A OA1 76.9(3) 3_556 .
OE1 Ta1A Ta2A 35.61(18) . .
OE2 Ta1A Ta2A 144.4(2) . .
OB1 Ta1A Ta2A 90.41(17) . .
OB2 Ta1A Ta2A 90.24(17) . .
OA1 Ta1A Ta2A 128.65(15) 3_556 .
OA1 Ta1A Ta2A 51.71(16) . .
OE1 Ta1A Ta2B 144.37(18) . .
OE2 Ta1A Ta2B 35.6(2) . .
OB1 Ta1A Ta2B 89.90(17) . .
OB2 Ta1A Ta2B 89.46(17) . .
OA1 Ta1A Ta2B 51.37(15) 3_556 .
OA1 Ta1A Ta2B 128.31(16) . .
Ta2A Ta1A Ta2B 179.688(16) . .
OE1 Ta1A Ta3A 84.26(18) . .
OE2 Ta1A Ta3A 133.93(18) . .
OB1 Ta1A Ta3A 36.59(16) . .
OB2 Ta1A Ta3A 125.43(16) . .
OA1 Ta1A Ta3A 85.00(15) 3_556 .
OA1 Ta1A Ta3A 45.97(14) . .
Ta2A Ta1A Ta3A 60.582(11) . .
Ta2B Ta1A Ta3A 119.683(14) . .
OE1 Ta1A Ta3B 83.45(18) . 3_556
OE2 Ta1A Ta3B 133.57(18) . 3_556
OB1 Ta1A Ta3B 125.76(16) . 3_556
OB2 Ta1A Ta3B 36.28(16) . 3_556
OA1 Ta1A Ta3B 85.22(15) 3_556 3_556
OA1 Ta1A Ta3B 45.45(14) . 3_556
Ta2A Ta1A Ta3B 60.591(11) . 3_556
Ta2B Ta1A Ta3B 119.164(14) . 3_556
Ta3A Ta1A Ta3B 90.785(12) . 3_556
OE1 Ta1A Ta3B 134.54(18) . .
OE2 Ta1A Ta3B 83.99(18) . .
OB1 Ta1A Ta3B 36.13(17) . .
OB2 Ta1A Ta3B 124.89(17) . .
OA1 Ta1A Ta3B 45.26(14) 3_556 .
OA1 Ta1A Ta3B 84.96(15) . .
Ta2A Ta1A Ta3B 119.507(14) . .
Ta2B Ta1A Ta3B 60.757(11) . .
Ta3A Ta1A Ta3B 58.925(11) . .
Ta3B Ta1A Ta3B 119.543(12) 3_556 .
OE1 Ta1A Ta3A 133.36(18) . 3_556
OE2 Ta1A Ta3A 83.8(2) . 3_556
OB1 Ta1A Ta3A 125.05(17) . 3_556
OB2 Ta1A Ta3A 36.05(17) . 3_556
OA1 Ta1A Ta3A 45.61(14) 3_556 3_556
OA1 Ta1A Ta3A 84.54(16) . 3_556
Ta2A Ta1A Ta3A 119.433(13) . 3_556
Ta2B Ta1A Ta3A 60.324(11) . 3_556
Ta3A Ta1A Ta3A 119.524(12) . 3_556
Ta3B Ta1A Ta3A 58.842(11) 3_556 3_556
Ta3B Ta1A Ta3A 90.329(13) . 3_556
OG1 Ta2A OD1 105.9(3) . 3_556
OG1 Ta2A OC1 107.3(3) . .
OD1 Ta2A OC1 89.5(3) 3_556 .
OG1 Ta2A OC4 103.4(3) . 3_556
OD1 Ta2A OC4 88.3(3) 3_556 3_556
OC1 Ta2A OC4 148.6(3) . 3_556
OG1 Ta2A OE1 104.4(3) . .
OD1 Ta2A OE1 149.6(3) 3_556 .
OC1 Ta2A OE1 83.4(2) . .
OC4 Ta2A OE1 82.9(2) 3_556 .
OG1 Ta2A OA1 176.2(3) . .
OD1 Ta2A OA1 77.4(2) 3_556 .
OC1 Ta2A OA1 74.3(2) . .
OC4 Ta2A OA1 74.6(2) 3_556 .
OE1 Ta2A OA1 72.2(2) . .
OG1 Ta2A Ta1A 135.4(2) . .
OD1 Ta2A Ta1A 118.70(19) 3_556 .
OC1 Ta2A Ta1A 76.51(19) . .
OC4 Ta2A Ta1A 77.22(18) 3_556 .
OE1 Ta2A Ta1A 30.92(17) . .
OA1 Ta2A Ta1A 41.33(12) . .
OG1 Ta2A Ta3A 136.0(2) . .
OD1 Ta2A Ta3A 78.37(18) 3_556 .
OC1 Ta2A Ta3A 28.98(19) . .
OC4 Ta2A Ta3A 120.59(18) 3_556 .
OE1 Ta2A Ta3A 81.26(16) . .
OA1 Ta2A Ta3A 45.99(12) . .
Ta1A Ta2A Ta3A 60.918(11) . .
OG1 Ta2A Ta3B 132.8(2) . 3_556
OD1 Ta2A Ta3B 77.53(18) 3_556 3_556
OC1 Ta2A Ta3B 119.91(19) . 3_556
OC4 Ta2A Ta3B 29.63(18) 3_556 3_556
OE1 Ta2A Ta3B 80.60(16) . 3_556
OA1 Ta2A Ta3B 45.60(12) . 3_556
Ta1A Ta2A Ta3B 60.990(11) . 3_556
Ta3A Ta2A Ta3B 91.203(13) . 3_556
OG1 Ta2A Ta2B 134.8(2) . 3_556
OD1 Ta2A Ta2B 28.85(19) 3_556 3_556
OC1 Ta2A Ta2B 81.18(18) . 3_556
OC4 Ta2A Ta2B 81.92(19) 3_556 3_556
OE1 Ta2A Ta2B 120.77(17) . 3_556
OA1 Ta2A Ta2B 48.53(13) . 3_556
Ta1A Ta2A Ta2B 89.855(13) . 3_556
Ta3A Ta2A Ta2B 59.490(11) . 3_556
Ta3B Ta2A Ta2B 59.850(11) 3_556 3_556
OG2 Ta2B OD1 105.6(3) . .
OG2 Ta2B OC2 107.5(3) . 3_556
OD1 Ta2B OC2 89.8(2) . 3_556
OG2 Ta2B OC3 103.1(3) . .
OD1 Ta2B OC3 88.3(3) . .
OC2 Ta2B OC3 148.7(3) 3_556 .
OG2 Ta2B OE2 104.3(3) . .
OD1 Ta2B OE2 150.0(2) . .
OC2 Ta2B OE2 83.4(2) 3_556 .
OC3 Ta2B OE2 82.9(2) . .
OG2 Ta2B OA1 175.9(3) . 3_556
OD1 Ta2B OA1 77.8(2) . 3_556
OC2 Ta2B OA1 74.6(2) 3_556 3_556
OC3 Ta2B OA1 74.5(2) . 3_556
OE2 Ta2B OA1 72.2(2) . 3_556
OG2 Ta2B Ta1A 135.2(2) . .
OD1 Ta2B Ta1A 119.12(18) . .
OC2 Ta2B Ta1A 76.91(18) 3_556 .
OC3 Ta2B Ta1A 76.88(18) . .
OE2 Ta2B Ta1A 30.90(16) . .
OA1 Ta2B Ta1A 41.29(14) 3_556 .
OG2 Ta2B Ta3A 136.4(2) . 3_556
OD1 Ta2B Ta3A 78.57(17) . 3_556
OC2 Ta2B Ta3A 29.24(17) 3_556 3_556
OC3 Ta2B Ta3A 120.51(18) . 3_556
OE2 Ta2B Ta3A 81.42(16) . 3_556
OA1 Ta2B Ta3A 46.06(12) 3_556 3_556
Ta1A Ta2B Ta3A 61.297(11) . 3_556
OG2 Ta2B Ta3B 132.5(2) . .
OD1 Ta2B Ta3B 77.28(19) . .
OC2 Ta2B Ta3B 119.99(17) 3_556 .
OC3 Ta2B Ta3B 29.77(18) . .
OE2 Ta2B Ta3B 81.00(16) . .
OA1 Ta2B Ta3B 45.42(12) 3_556 .
Ta1A Ta2B Ta3B 61.018(11) . .
Ta3A Ta2B Ta3B 91.025(12) 3_556 .
OG2 Ta2B Ta2A 134.6(2) . 3_556
OD1 Ta2B Ta2A 29.01(18) . 3_556
OC2 Ta2B Ta2A 81.53(17) 3_556 3_556
OC3 Ta2B Ta2A 81.80(18) . 3_556
OE2 Ta2B Ta2A 121.03(16) . 3_556
OA1 Ta2B Ta2A 48.83(14) 3_556 3_556
Ta1A Ta2B Ta2A 90.125(13) . 3_556
Ta3A Ta2B Ta2A 59.585(11) 3_556 3_556
Ta3B Ta2B Ta2A 59.457(11) . 3_556
OF1 Ta3A OC1 104.0(3) . .
OF1 Ta3A OC2 103.7(3) . .
OC1 Ta3A OC2 95.6(3) . .
OF1 Ta3A OB2 104.1(3) . 3_556
OC1 Ta3A OB2 149.4(2) . 3_556
OC2 Ta3A OB2 89.1(2) . 3_556
OF1 Ta3A OB1 104.2(3) . .
OC1 Ta3A OB1 89.9(2) . .
OC2 Ta3A OB1 149.2(2) . .
OB2 Ta3A OB1 71.8(2) 3_556 .
OF1 Ta3A OA1 175.0(3) . .
OC1 Ta3A OA1 79.6(2) . .
OC2 Ta3A OA1 79.2(2) . .
OB2 Ta3A OA1 71.7(2) 3_556 .
OB1 Ta3A OA1 72.1(2) . .
OF1 Ta3A Ta3B 92.3(2) . .
OC1 Ta3A Ta3B 128.55(19) . .
OC2 Ta3A Ta3B 127.65(18) . .
OB2 Ta3A Ta3B 38.51(15) 3_556 .
OB1 Ta3A Ta3B 38.70(15) . .
OA1 Ta3A Ta3B 82.71(14) . .
OF1 Ta3A Ta2B 133.7(2) . 3_556
OC1 Ta3A Ta2B 83.55(18) . 3_556
OC2 Ta3A Ta2B 30.25(17) . 3_556
OB2 Ta3A Ta2B 85.70(15) 3_556 3_556
OB1 Ta3A Ta2B 121.67(15) . 3_556
OA1 Ta3A Ta2B 49.69(13) . 3_556
Ta3B Ta3A Ta2B 118.770(14) . 3_556
OF1 Ta3A Ta2A 134.0(2) . .
OC1 Ta3A Ta2A 30.31(18) . .
OC2 Ta3A Ta2A 83.57(18) . .
OB2 Ta3A Ta2A 121.55(15) 3_556 .
OB1 Ta3A Ta2A 86.23(15) . .
OA1 Ta3A Ta2A 49.93(15) . .
Ta3B Ta3A Ta2A 119.251(14) . .
Ta2B Ta3A Ta2A 60.925(11) 3_556 .
OF1 Ta3A Ta1A 137.0(2) . .
OC1 Ta3A Ta1A 75.16(18) . .
OC2 Ta3A Ta1A 119.22(17) . .
OB2 Ta3A Ta1A 76.17(15) 3_556 .
OB1 Ta3A Ta1A 33.91(14) . .
OA1 Ta3A Ta1A 40.07(13) . .
Ta3B Ta3A Ta1A 60.752(11) . .
Ta2B Ta3A Ta1A 89.303(12) 3_556 .
Ta2A Ta3A Ta1A 58.500(11) . .
OF1 Ta3A Ta1A 136.8(2) . 3_556
OC1 Ta3A Ta1A 119.24(18) . 3_556
OC2 Ta3A Ta1A 74.92(18) . 3_556
OB2 Ta3A Ta1A 33.70(15) 3_556 3_556
OB1 Ta3A Ta1A 76.01(16) . 3_556
OA1 Ta3A Ta1A 39.73(14) . 3_556
Ta3B Ta3A Ta1A 60.393(11) . 3_556
Ta2B Ta3A Ta1A 58.379(11) 3_556 3_556
Ta2A Ta3A Ta1A 89.233(12) . 3_556
Ta1A Ta3A Ta1A 60.476(12) . 3_556
OF2 Ta3B OC4 105.1(3) . .
OF2 Ta3B OC3 104.6(3) . .
OC4 Ta3B OC3 95.7(3) . .
OF2 Ta3B OB2 102.7(2) . 3_556
OC4 Ta3B OB2 90.3(2) . 3_556
OC3 Ta3B OB2 149.4(2) . 3_556
OF2 Ta3B OB1 102.3(3) . .
OC4 Ta3B OB1 150.1(2) . .
OC3 Ta3B OB1 88.9(2) . .
OB2 Ta3B OB1 71.9(2) 3_556 .
OF2 Ta3B OA1 172.8(3) . 3_556
OC4 Ta3B OA1 80.1(2) . 3_556
OC3 Ta3B OA1 79.5(2) . 3_556
OB2 Ta3B OA1 72.0(2) 3_556 3_556
OB1 Ta3B OA1 71.6(2) . 3_556
OF2 Ta3B Ta3A 90.2(2) . .
OC4 Ta3B Ta3A 128.90(18) . .
OC3 Ta3B Ta3A 127.63(19) . .
OB2 Ta3B Ta3A 38.57(16) 3_556 .
OB1 Ta3B Ta3A 38.76(15) . .
OA1 Ta3B Ta3A 82.62(15) 3_556 .
OF2 Ta3B Ta2A 135.8(2) . 3_556
OC4 Ta3B Ta2A 30.85(17) . 3_556
OC3 Ta3B Ta2A 83.83(19) . 3_556
OB2 Ta3B Ta2A 86.27(16) 3_556 3_556
OB1 Ta3B Ta2A 121.48(15) . 3_556
OA1 Ta3B Ta2A 49.91(15) 3_556 3_556
Ta3A Ta3B Ta2A 119.182(14) . 3_556
OF2 Ta3B Ta1A 135.80(19) . 3_556
OC4 Ta3B Ta1A 75.68(17) . 3_556
OC3 Ta3B Ta1A 119.44(18) . 3_556
OB2 Ta3B Ta1A 33.96(15) 3_556 3_556
OB1 Ta3B Ta1A 76.33(15) . 3_556
OA1 Ta3B Ta1A 39.95(13) 3_556 3_556
Ta3A Ta3B Ta1A 60.764(11) . 3_556
Ta2A Ta3B Ta1A 58.418(11) 3_556 3_556
OF2 Ta3B Ta2B 135.32(19) . .
OC4 Ta3B Ta2B 83.64(19) . .
OC3 Ta3B Ta2B 30.90(18) . .
OB2 Ta3B Ta2B 121.26(15) 3_556 .
OB1 Ta3B Ta2B 85.41(15) . .
OA1 Ta3B Ta2B 49.39(13) 3_556 .
Ta3A Ta3B Ta2B 118.547(14) . .
Ta2A Ta3B Ta2B 60.692(11) 3_556 .
Ta1A Ta3B Ta2B 88.880(12) 3_556 .
OF2 Ta3B Ta1A 135.0(2) . .
OC4 Ta3B Ta1A 119.81(17) . .
OC3 Ta3B Ta1A 75.09(18) . .
OB2 Ta3B Ta1A 75.87(15) 3_556 .
OB1 Ta3B Ta1A 33.56(15) . .
OA1 Ta3B Ta1A 39.76(15) 3_556 .
Ta3A Ta3B Ta1A 60.323(11) . .
Ta2A Ta3B Ta1A 89.235(12) 3_556 .
Ta1A Ta3B Ta1A 60.458(12) 3_556 .
Ta2B Ta3B Ta1A 58.224(11) . .
Ta1A OA1 Ta1A 103.1(3) 3_556 .
Ta1A OA1 Ta3B 95.0(2) 3_556 3_556
Ta1A OA1 Ta3B 94.6(2) . 3_556
Ta1A OA1 Ta3A 94.7(2) 3_556 .
Ta1A OA1 Ta3A 94.0(2) . .
Ta3B OA1 Ta3A 165.3(3) 3_556 .
Ta1A OA1 Ta2B 87.34(19) 3_556 3_556
Ta1A OA1 Ta2B 169.6(3) . 3_556
Ta3B OA1 Ta2B 85.18(17) 3_556 3_556
Ta3A OA1 Ta2B 84.25(17) . 3_556
Ta1A OA1 Ta2A 170.0(3) 3_556 .
Ta1A OA1 Ta2A 87.0(2) . .
Ta3B OA1 Ta2A 84.49(18) 3_556 .
Ta3A OA1 Ta2A 84.09(18) . .
Ta2B OA1 Ta2A 82.64(18) 3_556 .
Ta1A OB1 Ta3B 110.3(3) . .
Ta1A OB1 Ta3A 109.5(2) . .
Ta3B OB1 Ta3A 102.5(2) . .
Ta1A OB2 Ta3B 109.8(3) . 3_556
Ta1A OB2 Ta3A 110.2(3) . 3_556
Ta3B OB2 Ta3A 102.9(2) 3_556 3_556
Ta3A OC1 Ta2A 120.7(3) . .
Ta3A OC2 Ta2B 120.5(3) . 3_556
Ta3B OC3 Ta2B 119.3(3) . .
Ta3B OC3 OW1 142.3(3) . .
Ta2B OC3 OW1 95.3(3) . .
Ta3B OC4 Ta2A 119.5(3) . 3_556
Ta2B OD1 Ta2A 122.1(3) . 3_556
Ta1A OE1 Ta2A 113.5(3) . .
Ta1A OE2 Ta2B 113.5(3) . .
Ta3A OF1 OW3 139.8(4) . .
Ta3B OF2 OW3 139.1(3) . .
Ta2A OG1 OW2 107.8(4) . .
Ta2B OG2 OW1 99.3(3) . .
OC3 OW1 OG2 61.5(2) . .
OF1 OW3 OF2 76.5(3) . .
C9 N1 C1 109.3(7) . .
C9 N1 C13 111.5(8) . .
C1 N1 C13 106.9(7) . .
C9 N1 C5 111.6(7) . .
C1 N1 C5 112.2(8) . .
C13 N1 C5 105.2(7) . .
C2 C1 N1 118.6(8) . .
C2 C1 H1A 107.7 . .
N1 C1 H1A 107.7 . .
C2 C1 H1B 107.7 . .
N1 C1 H1B 107.7 . .
H1A C1 H1B 107.1 . .
C1 C2 C3 109.7(9) . .
C1 C2 H2A 109.7 . .
C3 C2 H2A 109.7 . .
C1 C2 H2B 109.7 . .
C3 C2 H2B 109.7 . .
H2A C2 H2B 108.2 . .
C4 C3 C2 113.9(9) . .
C4 C3 H3A 108.8 . .
C2 C3 H3A 108.8 . .
C4 C3 H3B 108.8 . .
C2 C3 H3B 108.8 . .
H3A C3 H3B 107.7 . .
C3 C4 H4A 109.5 . .
C3 C4 H4B 109.5 . .
H4A C4 H4B 109.5 . .
C3 C4 H4C 109.5 . .
H4A C4 H4C 109.5 . .
H4B C4 H4C 109.5 . .
C6 C5 N1 118.3(8) . .
C6 C5 H5A 107.7 . .
N1 C5 H5A 107.7 . .
C6 C5 H5B 107.7 . .
N1 C5 H5B 107.7 . .
H5A C5 H5B 107.1 . .
C5 C6 C7 108.9(9) . .
C5 C6 H6A 109.9 . .
C7 C6 H6A 109.9 . .
C5 C6 H6B 109.9 . .
C7 C6 H6B 109.9 . .
H6A C6 H6B 108.3 . .
C6 C7 C8 113.1(10) . .
C6 C7 H7A 108.9 . .
C8 C7 H7A 108.9 . .
C6 C7 H7B 108.9 . .
C8 C7 H7B 108.9 . .
H7A C7 H7B 107.8 . .
C7 C8 H8A 109.5 . .
C7 C8 H8B 109.5 . .
H8A C8 H8B 109.5 . .
C7 C8 H8C 109.5 . .
H8A C8 H8C 109.5 . .
H8B C8 H8C 109.5 . .
C10 C9 N1 114.0(8) . .
C10 C9 H9A 108.7 . .
N1 C9 H9A 108.7 . .
C10 C9 H9B 108.7 . .
N1 C9 H9B 108.7 . .
H9A C9 H9B 107.6 . .
C9 C10 C11 110.1(9) . .
C9 C10 H10A 109.6 . .
C11 C10 H10A 109.6 . .
C9 C10 H10B 109.6 . .
C11 C10 H10B 109.6 . .
H10A C10 H10B 108.1 . .
C10 C11 C12 111.1(9) . .
C10 C11 H11A 109.4 . .
C12 C11 H11A 109.4 . .
C10 C11 H11B 109.4 . .
C12 C11 H11B 109.4 . .
H11A C11 H11B 108.0 . .
C11 C12 H12A 109.5 . .
C11 C12 H12B 109.5 . .
H12A C12 H12B 109.5 . .
C11 C12 H12C 109.5 . .
H12A C12 H12C 109.5 . .
H12B C12 H12C 109.5 . .
C14 C13 N1 115.8(9) . .
C14 C13 H13A 108.3 . .
N1 C13 H13A 108.3 . .
C14 C13 H13B 108.3 . .
N1 C13 H13B 108.3 . .
H13A C13 H13B 107.4 . .
C13 C14 C15 108.0(9) . .
C13 C14 H14A 110.1 . .
C15 C14 H14A 110.1 . .
C13 C14 H14B 110.1 . .
C15 C14 H14B 110.1 . .
H14A C14 H14B 108.4 . .
C14 C15 C16 112.7(9) . .
C14 C15 H15A 109.0 . .
C16 C15 H15A 109.0 . .
C14 C15 H15B 109.0 . .
C16 C15 H15B 109.0 . .
H15A C15 H15B 107.8 . .
C15 C16 H16A 109.5 . .
C15 C16 H16B 109.5 . .
H16A C16 H16B 109.5 . .
C15 C16 H16C 109.5 . .
H16A C16 H16C 109.5 . .
H16B C16 H16C 109.5 . .
C17 N2 C21 111.1(8) . .
C17 N2 C29 111.0(9) . .
C21 N2 C29 106.4(7) . .
C17 N2 C25 106.7(8) . .
C21 N2 C25 111.3(8) . .
C29 N2 C25 110.4(8) . .
N2 C17 C18 116.1(9) . .
N2 C17 H17A 108.3 . .
C18 C17 H17A 108.3 . .
N2 C17 H17B 108.3 . .
C18 C17 H17B 108.3 . .
H17A C17 H17B 107.4 . .
C19 C18 C17 111.3(10) . .
C19 C18 H18A 109.4 . .
C17 C18 H18A 109.4 . .
C19 C18 H18B 109.4 . .
C17 C18 H18B 109.4 . .
H18A C18 H18B 108.0 . .
C18 C19 C20 113.1(11) . .
C18 C19 H19A 109.0 . .
C20 C19 H19A 109.0 . .
C18 C19 H19B 109.0 . .
C20 C19 H19B 109.0 . .
H19A C19 H19B 107.8 . .
C19 C20 H20A 109.5 . .
C19 C20 H20B 109.5 . .
H20A C20 H20B 109.5 . .
C19 C20 H20C 109.5 . .
H20A C20 H20C 109.5 . .
H20B C20 H20C 109.5 . .
N2 C21 C22 115.9(8) . .
N2 C21 H21A 108.3 . .
C22 C21 H21A 108.3 . .
N2 C21 H21B 108.3 . .
C22 C21 H21B 108.3 . .
H21A C21 H21B 107.4 . .
C23 C22 C21 112.1(9) . .
C23 C22 H22A 109.2 . .
C21 C22 H22A 109.2 . .
C23 C22 H22B 109.2 . .
C21 C22 H22B 109.2 . .
H22A C22 H22B 107.9 . .
C22 C23 C24 111.8(10) . .
C22 C23 H23A 109.2 . .
C24 C23 H23A 109.2 . .
C22 C23 H23B 109.2 . .
C24 C23 H23B 109.2 . .
H23A C23 H23B 107.9 . .
C23 C24 H24A 109.5 . .
C23 C24 H24B 109.5 . .
H24A C24 H24B 109.5 . .
C23 C24 H24C 109.5 . .
H24A C24 H24C 109.5 . .
H24B C24 H24C 109.5 . .
C26 C25 N2 114.0(9) . .
C26 C25 H25A 108.8 . .
N2 C25 H25A 108.8 . .
C26 C25 H25B 108.8 . .
N2 C25 H25B 108.8 . .
H25A C25 H25B 107.7 . .
C27 C26 C25 110.0(10) . .
C27 C26 H26A 109.7 . .
C25 C26 H26A 109.7 . .
C27 C26 H26B 109.7 . .
C25 C26 H26B 109.7 . .
H26A C26 H26B 108.2 . .
C28 C27 C26 118.0(12) . .
C28 C27 H27A 107.8 . .
C26 C27 H27A 107.8 . .
C28 C27 H27B 107.8 . .
C26 C27 H27B 107.8 . .
H27A C27 H27B 107.1 . .
C27 C28 H28A 109.5 . .
C27 C28 H28B 109.5 . .
H28A C28 H28B 109.5 . .
C27 C28 H28C 109.5 . .
H28A C28 H28C 109.5 . .
H28B C28 H28C 109.5 . .
C30 C29 N2 117.9(9) . .
C30 C29 H29A 107.8 . .
N2 C29 H29A 107.8 . .
C30 C29 H29B 107.8 . .
N2 C29 H29B 107.8 . .
H29A C29 H29B 107.2 . .
C31 C30 C29 112.4(10) . .
C31 C30 H30A 109.1 . .
C29 C30 H30A 109.1 . .
C31 C30 H30B 109.1 . .
C29 C30 H30B 109.1 . .
H30A C30 H30B 107.9 . .
C30 C31 C32 113.5(11) . .
C30 C31 H31A 108.9 . .
C32 C31 H31A 108.9 . .
C30 C31 H31B 108.9 . .
C32 C31 H31B 108.9 . .
H31A C31 H31B 107.7 . .
C31 C32 H32A 109.5 . .
C31 C32 H32B 109.5 . .
H32A C32 H32B 109.5 . .
C31 C32 H32C 109.5 . .
H32A C32 H32C 109.5 . .
H32B C32 H32C 109.5 . .
C41 N3 C37 112.0(8) . .
C41 N3 C45 106.0(8) . .
C37 N3 C45 112.6(8) . .
C41 N3 C33 111.6(8) . .
C37 N3 C33 105.0(7) . .
C45 N3 C33 109.7(7) . .
N3 C33 C34 114.8(9) . .
N3 C33 H33A 108.6 . .
C34 C33 H33A 108.6 . .
N3 C33 H33B 108.6 . .
C34 C33 H33B 108.6 . .
H33A C33 H33B 107.5 . .
C35 C34 C33 111.5(12) . .
C35 C34 H34A 109.3 . .
C33 C34 H34A 109.3 . .
C35 C34 H34B 109.3 . .
C33 C34 H34B 109.3 . .
H34A C34 H34B 108.0 . .
C36 C35 C34 114.3(16) . .
C36 C35 H35A 108.7 . .
C34 C35 H35A 108.7 . .
C36 C35 H35B 108.7 . .
C34 C35 H35B 108.7 . .
H35A C35 H35B 107.6 . .
C35 C36 H36A 109.5 . .
C35 C36 H36B 109.5 . .
H36A C36 H36B 109.5 . .
C35 C36 H36C 109.5 . .
H36A C36 H36C 109.5 . .
H36B C36 H36C 109.5 . .
C38 C37 N3 114.5(8) . .
C38 C37 H37A 108.6 . .
N3 C37 H37A 108.6 . .
C38 C37 H37B 108.6 . .
N3 C37 H37B 108.6 . .
H37A C37 H37B 107.6 . .
C39 C38 C37 109.5(9) . .
C39 C38 H38A 109.8 . .
C37 C38 H38A 109.8 . .
C39 C38 H38B 109.8 . .
C37 C38 H38B 109.8 . .
H38A C38 H38B 108.2 . .
C38 C39 C40 113.7(10) . .
C38 C39 H39A 108.8 . .
C40 C39 H39A 108.8 . .
C38 C39 H39B 108.8 . .
C40 C39 H39B 108.8 . .
H39A C39 H39B 107.7 . .
C39 C40 H40A 109.5 . .
C39 C40 H40B 109.5 . .
H40A C40 H40B 109.5 . .
C39 C40 H40C 109.5 . .
H40A C40 H40C 109.5 . .
H40B C40 H40C 109.5 . .
N3 C41 C42 115.3(9) . .
N3 C41 H41A 108.4 . .
C42 C41 H41A 108.4 . .
N3 C41 H41B 108.4 . .
C42 C41 H41B 108.4 . .
H41A C41 H41B 107.5 . .
C43 C42 C41 110.4(11) . .
C43 C42 H42A 109.6 . .
C41 C42 H42A 109.6 . .
C43 C42 H42B 109.6 . .
C41 C42 H42B 109.6 . .
H42A C42 H42B 108.1 . .
C44 C43 C42 114.5(15) . .
C44 C43 H43A 108.6 . .
C42 C43 H43A 108.6 . .
C44 C43 H43B 108.6 . .
C42 C43 H43B 108.6 . .
H43A C43 H43B 107.6 . .
C43 C44 H44A 109.5 . .
C43 C44 H44B 109.5 . .
H44A C44 H44B 109.5 . .
C43 C44 H44C 109.5 . .
H44A C44 H44C 109.5 . .
H44B C44 H44C 109.5 . .
N3 C45 C46 114.4(9) . .
N3 C45 H45A 108.7 . .
C46 C45 H45A 108.7 . .
N3 C45 H45B 108.7 . .
C46 C45 H45B 108.7 . .
H45A C45 H45B 107.6 . .
C47 C46 C45 110.7(10) . .
C47 C46 H46A 109.5 . .
C45 C46 H46A 109.5 . .
C47 C46 H46B 109.5 . .
C45 C46 H46B 109.5 . .
H46A C46 H46B 108.1 . .
C48A C47 C48B 87.4(19) . .
C48A C47 C46 121.9(17) . .
C48B C47 C46 125.8(18) . .
C48A C47 H47A 106.9 . .
C48B C47 H47A 21.1 . .
C46 C47 H47A 106.9 . .
C48A C47 H47B 106.9 . .
C48B C47 H47B 105.6 . .
C46 C47 H47B 106.9 . .
H47A C47 H47B 106.7 . .
C48A C47 H47C 108.0 . .
C48B C47 H47C 105.9 . .
C46 C47 H47C 105.9 . .
H47A C47 H47C 106.4 . .
H47B C47 H47C 1.2 . .
C48A C47 H47D 19.0 . .
C48B C47 H47D 105.9 . .
C46 C47 H47D 105.9 . .
H47A C47 H47D 124.3 . .
H47B C47 H47D 105.2 . .
H47C C47 H47D 106.2 . .
C47 C48A H47D 41.1 . .
C47 C48A H48A 109.5 . .
H47D C48A H48A 139.2 . .
C47 C48A H48B 109.5 . .
H47D C48A H48B 108.0 . .
H48A C48A H48B 109.5 . .
C47 C48A H48C 109.5 . .
H47D C48A H48C 71.9 . .
H48A C48A H48C 109.5 . .
H48B C48A H48C 109.5 . .
C47 C48B H48D 109.5 . .
C47 C48B H48E 109.5 . .
H48D C48B H48E 109.5 . .
C47 C48B H48F 109.5 . .
H48D C48B H48F 109.5 . .
H48E C48B H48F 109.5 . .

loop_
_geom_bond_atom_site_label_1
_geom_bond_atom_site_label_2
_geom_bond_distance
_geom_bond_site_symmetry_2
Ta1A OE1 1.850(6) .
Ta1A OE2 1.851(6) .
Ta1A OB1 2.004(5) .
Ta1A OB2 2.013(6) .
Ta1A OA1 2.183(6) 3_556
Ta1A OA1 2.184(6) .
Ta1A Ta2A 3.3030(5) .
Ta1A Ta2B 3.3040(5) .
Ta1A Ta3A 3.3855(5) .
Ta1A Ta3B 3.3908(5) 3_556
Ta1A Ta3B 3.3998(5) .
Ta1A Ta3A 3.4032(5) 3_556
Ta2A OG1 1.745(7) .
Ta2A OD1 1.959(6) 3_556
Ta2A OC1 1.981(6) .
Ta2A OC4 1.990(6) 3_556
Ta2A OE1 2.097(6) .
Ta2A OA1 2.596(6) .
Ta2A Ta3A 3.3744(5) .
Ta2A Ta3B 3.3776(5) 3_556
Ta2A Ta2B 3.4198(6) 3_556
Ta2B OG2 1.767(7) .
Ta2B OD1 1.949(6) .
Ta2B OC2 1.971(6) 3_556
Ta2B OC3 1.998(6) .
Ta2B OE2 2.096(7) .
Ta2B OA1 2.584(6) 3_556
Ta2B Ta3A 3.3711(5) 3_556
Ta2B Ta3B 3.3912(5) .
Ta2B Ta2A 3.4198(6) 3_556
Ta3A OF1 1.767(6) .
Ta3A OC1 1.902(7) .
Ta3A OC2 1.911(6) .
Ta3A OB2 2.135(6) 3_556
Ta3A OB1 2.141(6) .
Ta3A OA1 2.440(5) .
Ta3A Ta3B 3.3374(5) .
Ta3A Ta2B 3.3711(5) 3_556
Ta3A Ta1A 3.4032(5) 3_556
Ta3B OF2 1.760(6) .
Ta3B OC4 1.919(7) .
Ta3B OC3 1.931(6) .
Ta3B OB2 2.132(6) 3_556
Ta3B OB1 2.138(6) .
Ta3B OA1 2.424(5) 3_556
Ta3B Ta2A 3.3776(5) 3_556
Ta3B Ta1A 3.3908(5) 3_556
OA1 Ta1A 2.183(6) 3_556
OA1 Ta3B 2.424(5) 3_556
OA1 Ta2B 2.584(6) 3_556
OB2 Ta3B 2.132(6) 3_556
OB2 Ta3A 2.135(6) 3_556
OC2 Ta2B 1.971(6) 3_556
OC3 OW1 2.863(9) .
OC4 Ta2A 1.990(6) 3_556
OD1 Ta2A 1.959(6) 3_556
OF1 OW3 2.699(10) .
OF2 OW3 2.813(10) .
OG1 OW2 2.697(10) .
OG2 OW1 2.908(10) .
N1 C9 1.522(12) .
N1 C1 1.529(12) .
N1 C13 1.534(13) .
N1 C5 1.540(12) .
C1 C2 1.504(15) .
C1 H1A 0.9900 .
C1 H1B 0.9900 .
C2 C3 1.540(14) .
C2 H2A 0.9900 .
C2 H2B 0.9900 .
C3 C4 1.525(15) .
C3 H3A 0.9900 .
C3 H3B 0.9900 .
C4 H4A 0.9800 .
C4 H4B 0.9800 .
C4 H4C 0.9800 .
C5 C6 1.489(13) .
C5 H5A 0.9900 .
C5 H5B 0.9900 .
C6 C7 1.537(13) .
C6 H6A 0.9900 .
C6 H6B 0.9900 .
C7 C8 1.547(16) .
C7 H7A 0.9900 .
C7 H7B 0.9900 .
C8 H8A 0.9800 .
C8 H8B 0.9800 .
C8 H8C 0.9800 .
C9 C10 1.517(14) .
C9 H9A 0.9900 .
C9 H9B 0.9900 .
C10 C11 1.528(13) .
C10 H10A 0.9900 .
C10 H10B 0.9900 .
C11 C12 1.559(14) .
C11 H11A 0.9900 .
C11 H11B 0.9900 .
C12 H12A 0.9800 .
C12 H12B 0.9800 .
C12 H12C 0.9800 .
C13 C14 1.509(14) .
C13 H13A 0.9900 .
C13 H13B 0.9900 .
C14 C15 1.521(14) .
C14 H14A 0.9900 .
C14 H14B 0.9900 .
C15 C16 1.525(14) .
C15 H15A 0.9900 .
C15 H15B 0.9900 .
C16 H16A 0.9800 .
C16 H16B 0.9800 .
C16 H16C 0.9800 .
N2 C17 1.499(13) .
N2 C21 1.501(13) .
N2 C29 1.535(12) .
N2 C25 1.557(13) .
C17 C18 1.552(15) .
C17 H17A 0.9900 .
C17 H17B 0.9900 .
C18 C19 1.486(16) .
C18 H18A 0.9900 .
C18 H18B 0.9900 .
C19 C20 1.539(16) .
C19 H19A 0.9900 .
C19 H19B 0.9900 .
C20 H20A 0.9800 .
C20 H20B 0.9800 .
C20 H20C 0.9800 .
C21 C22 1.529(14) .
C21 H21A 0.9900 .
C21 H21B 0.9900 .
C22 C23 1.511(15) .
C22 H22A 0.9900 .
C22 H22B 0.9900 .
C23 C24 1.519(16) .
C23 H23A 0.9900 .
C23 H23B 0.9900 .
C24 H24A 0.9800 .
C24 H24B 0.9800 .
C24 H24C 0.9800 .
C25 C26 1.539(15) .
C25 H25A 0.9900 .
C25 H25B 0.9900 .
C26 C27 1.538(16) .
C26 H26A 0.9900 .
C26 H26B 0.9900 .
C27 C28 1.506(18) .
C27 H27A 0.9900 .
C27 H27B 0.9900 .
C28 H28A 0.9800 .
C28 H28B 0.9800 .
C28 H28C 0.9800 .
C29 C30 1.523(15) .
C29 H29A 0.9900 .
C29 H29B 0.9900 .
C30 C31 1.476(15) .
C30 H30A 0.9900 .
C30 H30B 0.9900 .
C31 C32 1.520(17) .
C31 H31A 0.9900 .
C31 H31B 0.9900 .
C32 H32A 0.9800 .
C32 H32B 0.9800 .
C32 H32C 0.9800 .
N3 C41 1.517(13) .
N3 C37 1.527(12) .
N3 C45 1.532(12) .
N3 C33 1.543(12) .
C33 C34 1.564(16) .
C33 H33A 0.9900 .
C33 H33B 0.9900 .
C34 C35 1.506(18) .
C34 H34A 0.9900 .
C34 H34B 0.9900 .
C35 C36 1.39(2) .
C35 H35A 0.9900 .
C35 H35B 0.9900 .
C36 H36A 0.9800 .
C36 H36B 0.9800 .
C36 H36C 0.9800 .
C37 C38 1.523(14) .
C37 H37A 0.9900 .
C37 H37B 0.9900 .
C38 C39 1.507(14) .
C38 H38A 0.9900 .
C38 H38B 0.9900 .
C39 C40 1.532(15) .
C39 H39A 0.9900 .
C39 H39B 0.9900 .
C40 H40A 0.9800 .
C40 H40B 0.9800 .
C40 H40C 0.9800 .
C41 C42 1.554(15) .
C41 H41A 0.9900 .
C41 H41B 0.9900 .
C42 C43 1.499(17) .
C42 H42A 0.9900 .
C42 H42B 0.9900 .
C43 C44 1.40(2) .
C43 H43A 0.9900 .
C43 H43B 0.9900 .
C44 H44A 0.9800 .
C44 H44B 0.9800 .
C44 H44C 0.9800 .
C45 C46 1.535(14) .
C45 H45A 0.9900 .
C45 H45B 0.9900 .
C46 C47 1.509(14) .
C46 H46A 0.9900 .
C46 H46B 0.9900 .
C47 C48A 1.31(3) .
C47 C48B 1.43(3) .
C47 H47A 0.9900 .
C47 H47B 0.9900 .
C47 H47C 0.9900 .
C47 H47D 0.9900 .
C48A H47D 0.4905 .
C48A H48A 0.9800 .
C48A H48B 0.9800 .
C48A H48C 0.9800 .
C48B H48D 0.9800 .
C48B H48E 0.9800 .
C48B H48F 0.9800 .
